data_2204911
loop_
_publ_author_name
'Zhao, Jing Gui'
'Gao, Shan'
'Huo, Li Hua'
'Ng, Seik Weng'

_publ_section_title
;
 <i>catena</i>-Poly[[diaquazinc(II)]-\m-4-carboxylatophenoxyacetato]
;
_journal_issue 1
_journal_name_full 'Acta Crystallographica Section E'
_journal_page_first m115
_journal_page_last m116
_journal_paper_doi 10.1107/S1600536804032222
_journal_volume 61
_journal_year 2005
_chemical_formula_iupac '[Zn (C9 H6 O5) (H2 O)2]'
_chemical_formula_moiety 'C9 H6 O5, 2H2 O, Zn'
_chemical_formula_sum 'C9 H10 O7 Zn'
_chemical_formula_weight 295.54
_chemical_name_systematic
;
catena-Poly[-diaquazinc(II)]-\m-4-carboxylatophenoxyacetato]
;
_space_group_IT_number 15
_symmetry_cell_setting monoclinic
_symmetry_space_group_name_Hall '-C 2yc'
_symmetry_space_group_name_H-M 'C 1 2/c 1'
_atom_sites_solution_hydrogens geom
_atom_sites_solution_primary direct
_atom_sites_solution_secondary difmap
_audit_creation_method SHELXL-97
_cell_angle_alpha 90.00
_cell_angle_beta 102.720(9)
_cell_angle_gamma 90.00
_cell_formula_units_Z 4
_cell_length_a 11.853(2)
_cell_length_b 5.0520(9)
_cell_length_c 17.641(3)
_cell_measurement_reflns_used 4330
_cell_measurement_temperature 295(2)
_cell_measurement_theta_max 27.4
_cell_measurement_theta_min 3.8
_cell_volume 1030.4(3)
_computing_cell_refinement RAPID-AUTO
_computing_data_collection 'RAPID-AUTO (Rigaku Corporation, 1998)'
_computing_data_reduction 'CrystalStructure (Rigaku/MSC & Rigaku Corporation, 2002)'
_computing_molecular_graphics 'ORTEPII (Johnson, 1976)'
_computing_publication_material SHELXL97
_computing_structure_refinement 'SHELXL97 (Sheldrick, 1997)'
_computing_structure_solution 'SHELXS97 (Sheldrick, 1997)'
_diffrn_ambient_temperature 295(2)
_diffrn_measured_fraction_theta_full 1.00
_diffrn_measured_fraction_theta_max 1.00
_diffrn_measurement_device_type 'Rigaku R-AXIS RAPID'
_diffrn_measurement_method '\w scan'
_diffrn_radiation_monochromator graphite
_diffrn_radiation_source 'fine-focus sealed tube'
_diffrn_radiation_type MoK\a
_diffrn_radiation_wavelength 0.71073
_diffrn_reflns_av_R_equivalents 0.0332
_diffrn_reflns_av_sigmaI/netI 0.0252
_diffrn_reflns_limit_h_max 15
_diffrn_reflns_limit_h_min -15
_diffrn_reflns_limit_k_max 6
_diffrn_reflns_limit_k_min -6
_diffrn_reflns_limit_l_max 22
_diffrn_reflns_limit_l_min -22
_diffrn_reflns_number 4588
_diffrn_reflns_theta_full 27.5
_diffrn_reflns_theta_max 27.5
_diffrn_reflns_theta_min 3.5
_diffrn_standards_decay_% 0
_diffrn_standards_interval_count 0
_diffrn_standards_interval_time 0
_diffrn_standards_number 0
_exptl_absorpt_coefficient_mu 2.406
_exptl_absorpt_correction_T_max 0.671
_exptl_absorpt_correction_T_min 0.441
_exptl_absorpt_correction_type multi-scan
_exptl_absorpt_process_details '(ABSCOR; Higashi, 1995)'
_exptl_crystal_colour Colorless
_exptl_crystal_density_diffrn 1.905
_exptl_crystal_density_method 'not measured'
_exptl_crystal_description Block
_exptl_crystal_F_000 600
_exptl_crystal_size_max 0.34
_exptl_crystal_size_mid 0.25
_exptl_crystal_size_min 0.18
_refine_diff_density_max 0.51
_refine_diff_density_min -0.39
_refine_ls_extinction_method none
_refine_ls_goodness_of_fit_ref 1.09
_refine_ls_hydrogen_treatment mixed
_refine_ls_matrix_type full
_refine_ls_number_parameters 108
_refine_ls_number_reflns 1192
_refine_ls_number_restraints 11
_refine_ls_restrained_S_all 1.10
_refine_ls_R_factor_all 0.055
_refine_ls_R_factor_gt 0.045
_refine_ls_shift/su_max 0.001
_refine_ls_shift/su_mean <0.001
_refine_ls_structure_factor_coef Fsqd
_refine_ls_weighting_details 'calc w=1/[\s^2^(Fo^2^)+(0.0475P)^2^+5.0313P] where P=(Fo^2^+2Fc^2^)/3'
_refine_ls_weighting_scheme calc
_refine_ls_wR_factor_gt 0.110
_refine_ls_wR_factor_ref 0.114
_reflns_number_gt 1048
_reflns_number_total 1192
_reflns_threshold_expression I>2\s(I)
_cod_data_source_file kp6023.cif
_cod_data_source_block I
_cod_depositor_comments
;
The following automatic conversions were performed:
'_symmetry_cell_setting' value 'Monoclinic' changed to 'monoclinic'
according to '/home/saulius/struct/CIF-dictionaries/cif_core.dic'
dictionary named 'cif_core.dic' version 2.4.1 from
2010-06-29.

'_exptl_absorpt_correction_type' value 'Multi-scan' changed
to 'multi-scan' according to
'/home/saulius/struct/CIF-dictionaries/cif_core.dic' dictionary named
'cif_core.dic' version 2.4.1 from 2010-06-29.

Automatic conversion script
Id: cif_fix_enum 1527 2010-12-29 10:47:43Z saulius 

The following automatic conversions were performed:

'_symmetry_cell_setting' value 'Monoclinic' changed to 'monoclinic'
according to /home/saulius/struct/CIF-dictionaries/cif_core.dic
dictionary named 'cif_core.dic' version 2.4.1 from
2010-06-29.

'_exptl_absorpt_correction_type' value 'Multi-scan'
changed to 'multi-scan' according to
/home/saulius/struct/CIF-dictionaries/cif_core.dic dictionary named
'cif_core.dic' version 2.4.1 from 2010-06-29.

Automatic conversion script
Id: cif_fix_values 1715 2011-07-08 13:25:40Z adriana 
;
_cod_original_cell_volume 1030.5(3)
_cod_original_sg_symbol_H-M 'C 2/c'
_cod_database_code 2204911
_cod_database_fobs_code 2204911

loop_
_symmetry_equiv_pos_as_xyz
'x, y, z'
'x, -y, z+1/2'
'x+1/2, y+1/2, z'
'x+1/2, -y+1/2, z+1/2'
'-x, -y, -z'
'-x, y, -z-1/2'
'-x+1/2, -y+1/2, -z'
'-x+1/2, y+1/2, -z-1/2'

loop_
_atom_site_label
_atom_site_fract_x
_atom_site_fract_y
_atom_site_fract_z
_atom_site_U_iso_or_equiv
_atom_site_adp_type
_atom_site_calc_flag
_atom_site_refinement_flags
_atom_site_occupancy
_atom_site_disorder_assembly
_atom_site_disorder_group
_atom_site_type_symbol
Zn1 0.5000 1.11010(10) 0.7500 0.0356(2) Uani d S 1 . . Zn
O1 0.3054(3) 0.9418(7) 0.6962(2) 0.0540(10) Uani d . 1 . . O
O2 0.4655(2) 0.8399(5) 0.66111(15) 0.0380(10) Uani d . 1 . . O
O3 0.3449(6) 0.464(2) 0.5715(5) 0.045(2) Uani d P 0.50 A -1 O
O1w 0.5858(3) 1.3869(6) 0.7068(2) 0.0500(10) Uani d D 1 . . O
C1 0.3576(4) 0.8052(7) 0.6548(2) 0.0400(10) Uani d D 1 . . C
C2 0.2721(7) 0.602(2) 0.6099(6) 0.040(2) Uani d PD 0.50 A -1 C
C3 0.2861(4) 0.2810(10) 0.5183(3) 0.034(2) Uani d PG 0.50 A -1 C
C4 0.1684(4) 0.2260(10) 0.5046(4) 0.032(2) Uani d PG 0.50 A -1 C
C5 0.1205(3) 0.0370(10) 0.4498(4) 0.031(2) Uani d PG 0.50 A -1 C
C6 0.1901(5) -0.0980(10) 0.4087(3) 0.032(2) Uani d PGDU 0.50 . -1 C
C7 0.3078(5) -0.0420(10) 0.4224(3) 0.045(2) Uani d PG 0.50 A -1 C
C8 0.3557(3) 0.1470(10) 0.4772(3) 0.052(2) Uani d PG 0.50 A -1 C
H1w1 0.655(2) 1.388(9) 0.701(3) 0.060 Uiso d D 1 . . H
H1w2 0.550(3) 1.522(7) 0.685(3) 0.060 Uiso d D 1 . . H
H2a 0.2412 0.4874 0.6446 0.048 Uiso calc PR 0.50 A -1 H
H2b 0.2090 0.6862 0.5737 0.048 Uiso calc PR 0.50 A -1 H
H4 0.1218 0.3160 0.5321 0.039 Uiso calc PR 0.50 A -1 H
H5 0.0418 -0.0003 0.4407 0.037 Uiso calc PR 0.50 A -1 H
H7 0.3544 -0.1323 0.3949 0.054 Uiso calc PR 0.50 A -1 H
H8 0.4344 0.1840 0.4863 0.062 Uiso calc PR 0.50 A -1 H

loop_
_atom_site_aniso_label
_atom_site_aniso_U_11
_atom_site_aniso_U_22
_atom_site_aniso_U_33
_atom_site_aniso_U_12
_atom_site_aniso_U_13
_atom_site_aniso_U_23
Zn1 0.0447(4) 0.0220(3) 0.0358(4) 0.000 -0.0008(3) 0.000
O1 0.042(2) 0.046(2) 0.068(2) 0.0020(10) 0.001(2) 0.005(2)
O2 0.043(2) 0.0290(10) 0.0350(10) -0.0060(10) -0.0040(10) -0.0020(10)
O3 0.022(3) 0.047(4) 0.061(5) -0.008(3) -0.001(3) -0.013(4)
O1w 0.039(2) 0.033(2) 0.082(2) 0.0050(10) 0.018(2) 0.0083(16)
C1 0.041(2) 0.024(2) 0.045(2) -0.006(2) -0.014(2) 0.0115(17)
C2 0.021(5) 0.043(5) 0.053(5) -0.005(4) 0.000(4) 0.000(5)
C3 0.016(4) 0.035(4) 0.048(5) -0.010(3) 0.003(3) 0.000(4)
C4 0.019(4) 0.033(4) 0.042(5) -0.005(4) 0.002(3) 0.000(4)
C5 0.023(5) 0.035(4) 0.032(4) -0.012(4) -0.001(3) 0.001(3)
C6 0.013(4) 0.026(4) 0.047(5) -0.009(4) -0.015(4) 0.015(4)
C7 0.024(4) 0.058(5) 0.049(5) 0.003(4) 0.000(4) -0.023(4)
C8 0.026(4) 0.065(7) 0.057(5) -0.007(4) -0.004(4) -0.025(5)

loop_
_atom_type_symbol
_atom_type_description
_atom_type_scat_dispersion_real
_atom_type_scat_dispersion_imag
_atom_type_scat_source
C C 0.0033 0.0016 'International Tables Vol C Tables 4.2.6.8 and 6.1.1.4'
H H 0.0000 0.0000 'International Tables Vol C Tables 4.2.6.8 and 6.1.1.4'
O O 0.0106 0.0060 'International Tables Vol C Tables 4.2.6.8 and 6.1.1.4'
Zn Zn 0.2839 1.4301 'International Tables Vol C Tables 4.2.6.8 and 6.1.1.4'

loop_
_geom_angle_atom_site_label_1
_geom_angle_atom_site_label_2
_geom_angle_atom_site_label_3
_geom_angle_site_symmetry_1
_geom_angle_site_symmetry_3
_geom_angle
_geom_angle_publ_flag
O1 Zn1 O1 . 6_657 139.3(2) yes
O1 Zn1 O2 . . 57.30(10) yes
O1 Zn1 O2 . 6_657 94.40(10) yes
O1 Zn1 O1w . . 128.10(10) yes
O1 Zn1 O1w . 6_657 82.80(10) yes
O1 Zn1 O2 6_657 . 94.40(10) no
O1 Zn1 O2 6_657 6_657 57.30(10) no
O1 Zn1 O1w 6_657 . 82.80(10) no
O1 Zn1 O1w 6_657 6_657 128.10(10) no
O2 Zn1 O2 . 6_657 96.6(2) yes
O2 Zn1 O1w . . 102.00(10) yes
O2 Zn1 O1w . 6_657 137.10(10) yes
O2 Zn1 O1w 6_657 . 137.10(10) no
O2 Zn1 O1w 6_657 6_657 102.00(10) no
O1w Zn1 O1w . 6_657 90.0(2) yes
C1 O1 Zn1 . . 82.8(2) no
C1 O2 Zn1 . . 100.7(2) no
O1 C1 O2 . . 119.1(3) no
O1 C1 C2 . . 108.2(5) no
O2 C1 C2 . . 132.4(5) no
O1 C1 C6 . 7_556 129.9(5) no
O2 C1 C6 . 7_556 110.9(5) no
C3 O3 C2 . . 112.8(5) no
O3 C2 C1 . . 100.2(6) no
O3 C3 C4 . . 125.9(4) no
O3 C3 C8 . . 114.1(4) no
C4 C3 C8 . . 120.0 no
C3 C4 C5 . . 120.0 no
C4 C5 C6 . . 120.0 no
C5 C6 C7 . . 120.0 no
C5 C6 C1 . 7_556 122.9(4) no
C7 C6 C1 . 7_556 117.1(4) no
C8 C7 C6 . . 120.0 no
C7 C8 C3 . . 120.0 no
Zn1 O1w H1w1 . . 130(3) no
Zn1 O1w H1w2 . . 120(3) no
H1w1 O1w H1w2 . . 110(2) no
O3 C2 H2a . . 111.7 no
C1 C2 H2a . . 111.7 no
O3 C2 H2b . . 111.7 no
C1 C2 H2b . . 111.7 no
H2a C2 H2b . . 109.5 no
C3 C4 H4 . . 120.0 no
C5 C4 H4 . . 120.0 no
C4 C5 H5 . . 120.0 no
C6 C5 H5 . . 120.0 no
C8 C7 H7 . . 120.0 no
C6 C7 H7 . . 120.0 no
C7 C8 H8 . . 120.0 no
C3 C8 H8 . . 120.0 no

loop_
_geom_bond_atom_site_label_1
_geom_bond_atom_site_label_2
_geom_bond_site_symmetry_2
_geom_bond_distance
_geom_bond_publ_flag
Zn1 O1 . 2.445(3) yes
Zn1 O1 6_657 2.445(3) no
Zn1 O2 . 2.051(3) yes
Zn1 O2 6_657 2.051(3) no
Zn1 O1w . 1.978(3) yes
Zn1 O1w 6_657 1.978(3) no
O1 C1 . 1.262(5) no
O2 C1 . 1.271(5) no
C1 C2 . 1.536(2) no
C1 C6 7_556 1.548(3) no
O3 C3 . 1.388(7) no
O3 C2 . 1.400(10) no
C3 C4 . 1.3900 no
C3 C8 . 1.3900 no
C4 C5 . 1.3900 no
C5 C6 . 1.3900 no
C6 C7 . 1.3900 no
C6 C1 7_556 1.548(2) no
C7 C8 . 1.3900 no
O1w H1w1 . 0.850(10) no
O1w H1w2 . 0.850(10) no
C2 H2a . 0.9700 no
C2 H2b . 0.9700 no
C4 H4 . 0.9300 no
C5 H5 . 0.9300 no
C7 H7 . 0.9300 no
C8 H8 . 0.9300 no

loop_
_geom_hbond_atom_site_label_D
_geom_hbond_atom_site_label_H
_geom_hbond_atom_site_label_A
_geom_hbond_site_symmetry_A
_geom_hbond_distance_DH
_geom_hbond_distance_HA
_geom_hbond_distance_DA
_geom_hbond_angle_DHA
_geom_hbond_publ_flag
O1w H1w1 O1 3 0.850(10) 1.830(10) 2.665(4) 171(5) yes
O1w H1w2 O2 1_565 0.850(10) 1.89(2) 2.723(4) 166(5) yes

loop_
_geom_torsion_atom_site_label_1
_geom_torsion_atom_site_label_2
_geom_torsion_atom_site_label_3
_geom_torsion_atom_site_label_4
_geom_torsion_site_symmetry_1
_geom_torsion_site_symmetry_4
_geom_torsion
_geom_torsion_publ_flag
O1w Zn1 O1 C1 . . 81.3(3) no
O1w Zn1 O1 C1 6_657 . 165.6(3) no
O2 Zn1 O1 C1 . . 2.2(2) no
O2 Zn1 O1 C1 6_657 . -92.8(2) no
O1 Zn1 O1 C1 6_657 . -50.5(2) no
O1w Zn1 O2 C1 . . -130.0(2) no
O1w Zn1 O2 C1 6_657 . -26.7(3) no
O2 Zn1 O2 C1 6_657 . 88.9(2) no
O1 Zn1 O2 C1 . . -2.2(2) no
O1 Zn1 O2 C1 6_657 . 146.4(2) no
Zn1 O1 C1 O2 . . -3.4(3) no
Zn1 O1 C1 C2 . . 171.3(5) no
Zn1 O1 C1 C6 . 7_556 179.6(8) no
Zn1 O2 C1 O1 . . 4.1(4) no
Zn1 O2 C1 C2 . . -169.1(7) no
Zn1 O2 C1 C6 . 7_556 -178.4(6) no
C3 O3 C2 C1 . . -173.1(8) no
O1 C1 C2 O3 . . -177.2(6) no
O2 C1 C2 O3 . . -3.0(10) no
C6 C1 C2 O3 7_556 . 19.0(10) no
C2 O3 C3 C4 . . -3.0(10) no
C2 O3 C3 C8 . . 178.0(7) no
O3 C3 C4 C5 . . -179.5(8) no
C8 C3 C4 C5 . . 0.0 no
C3 C4 C5 C6 . . 0.0 no
C4 C5 C6 C7 . . 0.0 no
C4 C5 C6 C1 . 7_556 -178.2(6) no
C5 C6 C7 C8 . . 0.0 no
C1 C6 C7 C8 7_556 . 178.3(6) no
C6 C7 C8 C3 . . 0.0 no
O3 C3 C8 C7 . . 179.6(7) no
C4 C3 C8 C7 . . 0.0 no
